data_7045595
loop_
_publ_author_name
'Durka, Krzysztof'
'Urban, Mateusz'
'Czub, Maja'
'D\;abrowski, Marek'
'Tomaszewski, Patryk'
'Luli\'nski, Sergiusz'

_publ_section_title
;
 An intramolecular ortho-assisted activation of the silicon-hydrogen bond
 in arylsilanes: an experimental and theoretical study.
;
_journal_issue 11
_journal_name_full 'Dalton transactions (Cambridge, England : 2003)'
_journal_page_first 3705
_journal_page_last 3716
_journal_paper_doi 10.1039/c7dt04858k
_journal_volume 47
_journal_year 2018
_chemical_formula_moiety 'C32 H38 B2 F4 O4 Si4'
_chemical_formula_sum 'C32 H38 B2 F4 O4 Si4'
_chemical_formula_weight 696.60
_space_group_crystal_system monoclinic
_space_group_IT_number 15
_space_group_name_Hall '-C 2yc'
_space_group_name_H-M_alt 'C 1 2/c 1'
_symmetry_space_group_name_Hall '-C 2yc'
_symmetry_space_group_name_H-M 'C 1 2/c 1'
_atom_sites_solution_hydrogens mixed
_audit_creation_method SHELXL-2013
_audit_update_record
;
2017-10-24 deposited with the CCDC.
2018-02-09 downloaded from the CCDC.
;
_cell_angle_alpha 90
_cell_angle_beta 90.992(2)
_cell_angle_gamma 90
_cell_formula_units_Z 4
_cell_length_a 20.3719(4)
_cell_length_b 8.5430(2)
_cell_length_c 20.6238(5)
_cell_measurement_reflns_used 12986
_cell_measurement_temperature 100(2)
_cell_measurement_theta_max 32.3860
_cell_measurement_theta_min 2.5780
_cell_volume 3588.77(14)
_computing_cell_refinement
;
CrysAlisPro, Agilent Technologies,
Version 1.171.37.35 (release 13-08-2014 CrysAlis171 .NET)
(compiled Aug 13 2014,18:06:01)
;
_computing_data_collection
;
CrysAlisPro, Agilent Technologies,
Version 1.171.37.35 (release 13-08-2014 CrysAlis171 .NET)
(compiled Aug 13 2014,18:06:01)
;
_computing_data_reduction
;
CrysAlisPro, Agilent Technologies,
Version 1.171.37.35 (release 13-08-2014 CrysAlis171 .NET)
(compiled Aug 13 2014,18:06:01)
;
_diffrn_ambient_environment N~2~
_diffrn_ambient_temperature 100.00(10)
_diffrn_detector 'CCD plate'
_diffrn_detector_area_resol_mean 16.0026
_diffrn_detector_type Eos
_diffrn_measured_fraction_theta_full 0.999
_diffrn_measured_fraction_theta_max 0.934
_diffrn_measurement_device 'four-circle diffractometer'
_diffrn_measurement_device_type 'SuperNova, Single source at offset, Eos'
_diffrn_radiation_monochromator mirror
_diffrn_radiation_probe x-ray
_diffrn_radiation_type 'Mo K\a'
_diffrn_radiation_wavelength 0.71073
_diffrn_reflns_av_R_equivalents 0.0225
_diffrn_reflns_av_unetI/netI 0.0215
_diffrn_reflns_Laue_measured_fraction_full 0.999
_diffrn_reflns_Laue_measured_fraction_max 0.934
_diffrn_reflns_limit_h_max 30
_diffrn_reflns_limit_h_min -29
_diffrn_reflns_limit_k_max 12
_diffrn_reflns_limit_k_min -12
_diffrn_reflns_limit_l_max 30
_diffrn_reflns_limit_l_min -30
_diffrn_reflns_number 24087
_diffrn_reflns_point_group_measured_fraction_full 0.999
_diffrn_reflns_point_group_measured_fraction_max 0.934
_diffrn_reflns_theta_full 25.242
_diffrn_reflns_theta_max 32.466
_diffrn_reflns_theta_min 2.585
_diffrn_source 'SuperNova (Mo) X-ray Source'
_exptl_absorpt_coefficient_mu 0.221
_exptl_absorpt_correction_T_max 1.00000
_exptl_absorpt_correction_T_min 0.93923
_exptl_absorpt_correction_type multi-scan
_exptl_absorpt_process_details
;
CrysAlisPro, Agilent Technologies,
Version 1.171.37.35 (release 13-08-2014 CrysAlis171 .NET)
(compiled Aug 13 2014,18:06:01)
Empirical absorption correction using spherical harmonics,
 implemented in SCALE3 ABSPACK scaling algorithm.
;
_exptl_crystal_colour colourless
_exptl_crystal_density_diffrn 1.289
_exptl_crystal_description block
_exptl_crystal_F_000 1456
_exptl_crystal_size_max 0.08
_exptl_crystal_size_mid 0.08
_exptl_crystal_size_min 0.04
_refine_diff_density_max 0.474
_refine_diff_density_min -0.511
_refine_diff_density_rms 0.058
_refine_ls_extinction_method none
_refine_ls_goodness_of_fit_ref 1.035
_refine_ls_hydrogen_treatment mixed
_refine_ls_matrix_type full
_refine_ls_number_parameters 210
_refine_ls_number_reflns 6060
_refine_ls_number_restraints 0
_refine_ls_restrained_S_all 1.035
_refine_ls_R_factor_all 0.0395
_refine_ls_R_factor_gt 0.0345
_refine_ls_shift/su_max 0.001
_refine_ls_shift/su_mean 0.000
_refine_ls_structure_factor_coef Fsqd
_refine_ls_weighting_details 'w=1/[\s^2^(Fo^2^)+(0.0571P)^2^+3.2249P] where P=(Fo^2^+2Fc^2^)/3'
_refine_ls_weighting_scheme calc
_refine_ls_wR_factor_gt 0.1015
_refine_ls_wR_factor_ref 0.1065
_reflns_Friedel_coverage 0.000
_reflns_number_gt 5362
_reflns_number_total 6060
_reflns_threshold_expression 'I > 2\s(I)'
_cod_data_source_file c7dt04858k2.cif
_cod_data_source_block Spiro
_cod_depositor_comments 'Adding full bibliography for 7045594--7045595.cif.'
_cod_database_code 7045595
_shelx_space_group_comment
;
The symmetry employed for this shelxl refinement is uniquely defined
by the following loop, which should always be used as a source of
symmetry information in preference to the above space-group names.
They are only intended as comments.
;
_shelxl_version_number 2013-4

loop_
_space_group_symop_operation_xyz
'x, y, z'
'-x, y, -z+1/2'
'x+1/2, y+1/2, z'
'-x+1/2, y+1/2, -z+1/2'
'-x, -y, -z'
'x, -y, z-1/2'
'-x+1/2, -y+1/2, -z'
'x+1/2, -y+1/2, z-1/2'

loop_
_atom_site_label
_atom_site_type_symbol
_atom_site_fract_x
_atom_site_fract_y
_atom_site_fract_z
_atom_site_U_iso_or_equiv
_atom_site_adp_type
_atom_site_occupancy
_atom_site_site_symmetry_order
_atom_site_calc_flag
_atom_site_refinement_flags_posn
_atom_site_refinement_flags_adp
_atom_site_refinement_flags_occupancy
Si2 Si 0.08791(2) 0.42389(3) 0.33525(2) 0.01379(8) Uani 1 1 d . . .
Si1 Si -0.10724(2) 0.00152(3) 0.30966(2) 0.01387(8) Uani 1 1 d . . .
O1 O -0.03122(4) 0.07827(9) 0.29982(4) 0.01380(14) Uani 1 1 d . . .
O2 O 0.01623(4) 0.34633(9) 0.30702(4) 0.01408(14) Uani 1 1 d . . .
F2 F 0.21047(3) 0.32356(9) 0.43149(4) 0.02371(16) Uani 1 1 d . . .
F1 F -0.24762(3) 0.10803(10) 0.37133(4) 0.02655(17) Uani 1 1 d . . .
C10 C 0.16048(6) 0.09647(13) 0.47295(5) 0.0179(2) Uani 1 1 d . . .
H10 H 0.1982 0.0762 0.4994 0.021 Uiso 1 1 calc R U .
C8 C 0.10327(5) 0.26275(12) 0.39395(5) 0.01388(18) Uani 1 1 d . . .
C7 C 0.04842(5) 0.16095(12) 0.39461(5) 0.01299(18) Uani 1 1 d . . .
C2 C -0.13423(5) 0.16226(12) 0.36353(5) 0.01389(18) Uani 1 1 d . . .
C1 C -0.08020(5) 0.25845(12) 0.38037(5) 0.01359(18) Uani 1 1 d . . .
C9 C 0.15713(5) 0.22646(13) 0.43308(5) 0.01588(19) Uani 1 1 d . . .
C4 C -0.20595(6) 0.32622(14) 0.42822(6) 0.0224(2) Uani 1 1 d . . .
H4 H -0.2486 0.3491 0.4436 0.027 Uiso 1 1 calc R U .
C3 C -0.19512(5) 0.19998(13) 0.38828(6) 0.0177(2) Uani 1 1 d . . .
C13 C 0.14631(6) 0.44477(15) 0.26785(6) 0.0216(2) Uani 1 1 d . . .
H13A H 0.1331 0.5334 0.2404 0.032 Uiso 1 1 calc R U .
H13B H 0.1462 0.3487 0.2419 0.032 Uiso 1 1 calc R U .
H13C H 0.1906 0.4633 0.2856 0.032 Uiso 1 1 calc R U .
C6 C -0.08982(6) 0.38574(13) 0.42207(6) 0.0187(2) Uani 1 1 d . . .
H6 H -0.0536 0.4496 0.4346 0.022 Uiso 1 1 calc R U .
C15 C -0.10229(6) -0.19064(13) 0.35147(7) 0.0231(2) Uani 1 1 d . . .
H15A H -0.0793 -0.1781 0.3933 0.035 Uiso 1 1 calc R U .
H15B H -0.0783 -0.2650 0.3245 0.035 Uiso 1 1 calc R U .
H15C H -0.1467 -0.2303 0.3587 0.035 Uiso 1 1 calc R U .
B1 B -0.01169(5) 0.21039(13) 0.34726(6) 0.01324(19) Uani 1 1 d . . .
C5 C -0.15208(6) 0.41945(14) 0.44537(6) 0.0231(2) Uani 1 1 d . . .
H5 H -0.1579 0.5068 0.4732 0.028 Uiso 1 1 calc R U .
C14 C 0.07337(6) 0.61695(13) 0.37384(6) 0.0220(2) Uani 1 1 d . . .
H14A H 0.0424 0.6046 0.4093 0.033 Uiso 1 1 calc R U .
H14B H 0.0551 0.6897 0.3415 0.033 Uiso 1 1 calc R U .
H14C H 0.1150 0.6585 0.3911 0.033 Uiso 1 1 calc R U .
C11 C 0.10633(6) -0.00408(13) 0.47286(6) 0.0181(2) Uani 1 1 d . . .
H11 H 0.1072 -0.0952 0.4993 0.022 Uiso 1 1 calc R U .
C12 C 0.05097(5) 0.02798(13) 0.43439(5) 0.01612(19) Uani 1 1 d . . .
H12 H 0.0145 -0.0413 0.4352 0.019 Uiso 1 1 calc R U .
C16 C -0.15074(6) -0.02068(15) 0.23042(6) 0.0219(2) Uani 1 1 d . . .
H16A H -0.1532 0.0811 0.2086 0.033 Uiso 1 1 calc R U .
H16B H -0.1952 -0.0603 0.2375 0.033 Uiso 1 1 calc R U .
H16C H -0.1268 -0.0947 0.2033 0.033 Uiso 1 1 calc R U .
H1A H 0.0000 0.075(3) 0.2500 0.026 Uiso 1 2 d S U P
H1B H 0.0000 0.345(3) 0.2500 0.026 Uiso 1 2 d S U P

loop_
_atom_site_aniso_label
_atom_site_aniso_U_11
_atom_site_aniso_U_22
_atom_site_aniso_U_33
_atom_site_aniso_U_23
_atom_site_aniso_U_13
_atom_site_aniso_U_12
Si2 0.01388(13) 0.01350(13) 0.01391(14) 0.00052(10) -0.00230(10) -0.00339(9)
Si1 0.01279(13) 0.01406(14) 0.01481(15) -0.00208(10) 0.00181(10) -0.00308(9)
O1 0.0126(3) 0.0158(3) 0.0131(3) -0.0027(3) 0.0022(3) -0.0033(2)
O2 0.0143(3) 0.0156(3) 0.0123(3) 0.0014(3) -0.0025(3) -0.0041(3)
F2 0.0173(3) 0.0254(4) 0.0281(4) 0.0021(3) -0.0082(3) -0.0072(3)
F1 0.0141(3) 0.0319(4) 0.0338(4) -0.0057(3) 0.0045(3) -0.0066(3)
C10 0.0180(5) 0.0201(5) 0.0154(5) -0.0002(4) -0.0035(4) 0.0033(4)
C8 0.0141(4) 0.0144(4) 0.0131(4) -0.0011(3) -0.0014(3) -0.0008(3)
C7 0.0129(4) 0.0145(4) 0.0115(4) -0.0006(3) 0.0004(3) 0.0000(3)
C2 0.0137(4) 0.0143(4) 0.0137(4) 0.0005(3) 0.0009(3) -0.0003(3)
C1 0.0149(4) 0.0142(4) 0.0117(4) 0.0004(3) -0.0003(3) -0.0004(3)
C9 0.0139(4) 0.0176(4) 0.0161(5) -0.0027(4) -0.0022(3) -0.0021(3)
C4 0.0191(5) 0.0234(5) 0.0249(6) -0.0022(4) 0.0070(4) 0.0036(4)
C3 0.0144(4) 0.0198(5) 0.0189(5) 0.0009(4) 0.0018(4) -0.0016(4)
C13 0.0203(5) 0.0255(5) 0.0191(5) 0.0013(4) 0.0003(4) -0.0086(4)
C6 0.0206(5) 0.0177(5) 0.0180(5) -0.0035(4) 0.0015(4) -0.0018(4)
C15 0.0233(5) 0.0155(5) 0.0304(6) 0.0010(4) 0.0024(5) -0.0035(4)
B1 0.0130(4) 0.0147(5) 0.0121(5) -0.0006(4) -0.0001(4) -0.0022(4)
C5 0.0256(6) 0.0199(5) 0.0242(6) -0.0061(4) 0.0065(4) 0.0022(4)
C14 0.0224(5) 0.0156(5) 0.0280(6) -0.0022(4) -0.0028(4) -0.0026(4)
C11 0.0211(5) 0.0180(5) 0.0152(5) 0.0030(4) -0.0008(4) 0.0019(4)
C12 0.0166(4) 0.0169(4) 0.0148(5) 0.0011(4) 0.0005(4) -0.0009(4)
C16 0.0203(5) 0.0271(6) 0.0183(5) -0.0053(4) -0.0007(4) -0.0063(4)

loop_
_atom_type_symbol
_atom_type_description
_atom_type_scat_dispersion_real
_atom_type_scat_dispersion_imag
_atom_type_scat_source
C C 0.0033 0.0016 'International Tables Vol C Tables 4.2.6.8 and 6.1.1.4'
H H 0.0000 0.0000 'International Tables Vol C Tables 4.2.6.8 and 6.1.1.4'
B B 0.0013 0.0007 'International Tables Vol C Tables 4.2.6.8 and 6.1.1.4'
O O 0.0106 0.0060 'International Tables Vol C Tables 4.2.6.8 and 6.1.1.4'
Si Si 0.0817 0.0704 'International Tables Vol C Tables 4.2.6.8 and 6.1.1.4'
F F 0.0171 0.0103 'International Tables Vol C Tables 4.2.6.8 and 6.1.1.4'

loop_
_geom_angle_atom_site_label_1
_geom_angle_atom_site_label_2
_geom_angle_atom_site_label_3
_geom_angle
O2 Si2 C13 109.87(5)
O2 Si2 C8 93.93(4)
C13 Si2 C8 117.22(5)
O2 Si2 C14 110.54(5)
C13 Si2 C14 110.19(6)
C8 Si2 C14 113.91(5)
O1 Si1 C16 110.92(5)
O1 Si1 C2 93.79(4)
C16 Si1 C2 117.46(5)
O1 Si1 C15 110.79(5)
C16 Si1 C15 109.88(6)
C2 Si1 C15 112.99(5)
B1 O1 Si1 115.66(6)
B1 O1 H1A 114.8(9)
Si1 O1 H1A 125.7(6)
B1 O2 Si2 115.63(6)
B1 O2 H1B 114.5(10)
Si2 O2 H1B 123.7(5)
C9 C10 C11 117.49(10)
C9 C10 H10 121.3
C11 C10 H10 121.3
C9 C8 C7 118.29(9)
C9 C8 Si2 131.95(8)
C7 C8 Si2 109.73(7)
C12 C7 C8 118.82(9)
C12 C7 B1 126.01(9)
C8 C7 B1 115.16(9)
C3 C2 C1 118.19(10)
C3 C2 Si1 131.93(8)
C1 C2 Si1 109.89(7)
C6 C1 C2 119.05(10)
C6 C1 B1 125.92(9)
C2 C1 B1 115.03(9)
F2 C9 C10 118.04(9)
F2 C9 C8 118.14(10)
C10 C9 C8 123.81(10)
C3 C4 C5 117.69(10)
C3 C4 H4 121.2
C5 C4 H4 121.2
F1 C3 C4 118.03(10)
F1 C3 C2 118.22(10)
C4 C3 C2 123.74(10)
Si2 C13 H13A 109.5
Si2 C13 H13B 109.5
H13A C13 H13B 109.5
Si2 C13 H13C 109.5
H13A C13 H13C 109.5
H13B C13 H13C 109.5
C5 C6 C1 120.61(11)
C5 C6 H6 119.7
C1 C6 H6 119.7
Si1 C15 H15A 109.5
Si1 C15 H15B 109.5
H15A C15 H15B 109.5
Si1 C15 H15C 109.5
H15A C15 H15C 109.5
H15B C15 H15C 109.5
O1 B1 O2 107.66(8)
O1 B1 C7 112.23(8)
O2 B1 C7 103.91(8)
O1 B1 C1 103.82(8)
O2 B1 C1 111.42(8)
C7 B1 C1 117.62(9)
C6 C5 C4 120.70(11)
C6 C5 H5 119.6
C4 C5 H5 119.6
Si2 C14 H14A 109.5
Si2 C14 H14B 109.5
H14A C14 H14B 109.5
Si2 C14 H14C 109.5
H14A C14 H14C 109.5
H14B C14 H14C 109.5
C12 C11 C10 120.69(10)
C12 C11 H11 119.7
C10 C11 H11 119.7
C11 C12 C7 120.90(10)
C11 C12 H12 119.5
C7 C12 H12 119.5
Si1 C16 H16A 109.5
Si1 C16 H16B 109.5
H16A C16 H16B 109.5
Si1 C16 H16C 109.5
H16A C16 H16C 109.5
H16B C16 H16C 109.5

loop_
_geom_bond_atom_site_label_1
_geom_bond_atom_site_label_2
_geom_bond_distance
Si2 O2 1.6974(8)
Si2 C13 1.8538(12)
Si2 C8 1.8562(11)
Si2 C14 1.8574(12)
Si1 O1 1.6971(8)
Si1 C16 1.8552(12)
Si1 C2 1.8557(11)
Si1 C15 1.8563(12)
O1 B1 1.5415(13)
O1 H1A 1.2180(10)
O2 B1 1.5419(14)
O2 H1B 1.2161(8)
F2 C9 1.3680(12)
F1 C3 1.3675(13)
C10 C9 1.3829(16)
C10 C11 1.3982(16)
C10 H10 0.9500
C8 C9 1.3858(14)
C8 C7 1.4161(14)
C7 C12 1.4017(15)
C7 B1 1.6095(15)
C2 C3 1.3874(14)
C2 C1 1.4122(14)
C1 C6 1.4022(15)
C1 B1 1.6173(15)
C4 C3 1.3773(16)
C4 C5 1.3965(18)
C4 H4 0.9500
C13 H13A 0.9800
C13 H13B 0.9800
C13 H13C 0.9800
C6 C5 1.3942(16)
C6 H6 0.9500
C15 H15A 0.9800
C15 H15B 0.9800
C15 H15C 0.9800
C5 H5 0.9500
C14 H14A 0.9800
C14 H14B 0.9800
C14 H14C 0.9800
C11 C12 1.3947(15)
C11 H11 0.9500
C12 H12 0.9500
C16 H16A 0.9800
C16 H16B 0.9800
C16 H16C 0.9800
